data_7251108
loop_
_publ_author_name
'Radiush, Ekaterina A.'
'Sinelnikov, Gleb O.'
'Sukhikh, Taisiya Sergeevna'
'Shurikov, Matvey K.'
'Shamshurin, Maxim'
'Semenov, Nikolay A.'
'Postnikov, Pavel S.'
'Sokolov, Maksim Nailyevich'
'Abramov, Pavel A.'

_publ_section_title
;
 Substituent effects on the structure of [Ag(py-R)n](NO3) ionic pairs:
 structural and computational studies
;
_journal_name_full CrystEngComm
_journal_paper_doi 10.1039/D5CE00829H
_journal_year 2025
_chemical_formula_sum 'C12 H14 Ag N3 O3'
_chemical_formula_weight 356.13
_space_group_crystal_system monoclinic
_space_group_IT_number 15
_space_group_name_Hall '-C 2yc'
_space_group_name_H-M_alt 'C 1 2/c 1'
_atom_sites_solution_hydrogens geom
_atom_sites_solution_primary dual
_atom_sites_solution_secondary difmap
_audit_creation_method 'CrysAlisPro 1.171.42.49 (Rigaku OD, 2022)'
_audit_update_record
;
2025-08-25 deposited with the CCDC.	2025-10-21 downloaded from the CCDC.
;
_cell_angle_alpha 90
_cell_angle_beta 105.706(9)
_cell_angle_gamma 90
_cell_formula_units_Z 4
_cell_length_a 7.5095(7)
_cell_length_b 20.5024(18)
_cell_length_c 9.1760(9)
_cell_measurement_reflns_used 4139
_cell_measurement_temperature 296(2)
_cell_measurement_theta_max 27.0640
_cell_measurement_theta_min 2.9700
_cell_volume 1360.0(2)
_computing_cell_refinement 'CrysAlisPro 1.171.41.120a (Rigaku OD, 2021)'
_computing_data_collection 'CrysAlisPro 1.171.41.120a (Rigaku OD, 2021)'
_computing_data_reduction 'CrysAlisPro 1.171.41.120a (Rigaku OD, 2021)'
_computing_molecular_graphics 'Olex2 1.5 (Dolomanov et al., 2009)'
_computing_publication_material 'Olex2 1.5 (Dolomanov et al., 2009)'
_computing_structure_refinement 'SHELXL 2018/3 (Sheldrick, 2015)'
_computing_structure_solution 'SHELXT 2018/2 (Sheldrick, 2018)'
_diffrn_ambient_temperature 296(2)
_diffrn_detector 'Hybrid Pixel Array Detector'
_diffrn_detector_area_resol_mean 5.8140
_diffrn_detector_type 'Dectris Pilatus 3R 200K-A'
_diffrn_measured_fraction_theta_full 0.994
_diffrn_measured_fraction_theta_max 0.983
_diffrn_measurement_device 'four-cycle diffractometer'
_diffrn_measurement_device_type Tongda-5000
_diffrn_measurement_method '\w scans'
_diffrn_radiation_monochromator graphite
_diffrn_radiation_probe x-ray
_diffrn_radiation_type 'Mo K\a'
_diffrn_radiation_wavelength 0.71073
_diffrn_reflns_av_R_equivalents 0.0471
_diffrn_reflns_av_unetI/netI 0.0305
_diffrn_reflns_Laue_measured_fraction_full 0.994
_diffrn_reflns_Laue_measured_fraction_max 0.983
_diffrn_reflns_limit_h_max 9
_diffrn_reflns_limit_h_min -9
_diffrn_reflns_limit_k_max 26
_diffrn_reflns_limit_k_min -26
_diffrn_reflns_limit_l_max 11
_diffrn_reflns_limit_l_min -11
_diffrn_reflns_number 9188
_diffrn_reflns_point_group_measured_fraction_full 0.994
_diffrn_reflns_point_group_measured_fraction_max 0.983
_diffrn_reflns_theta_full 25.242
_diffrn_reflns_theta_max 27.474
_diffrn_reflns_theta_min 3.044
_diffrn_source 'fine-focus sealed X-ray tube'
_diffrn_source_type 'Enhance (Mo) X-ray Source'
_exptl_absorpt_coefficient_mu 1.489
_exptl_absorpt_correction_T_max 1.00000
_exptl_absorpt_correction_T_min 0.24108
_exptl_absorpt_correction_type multi-scan
_exptl_absorpt_process_details
;
CrysAlisPro 1.171.41.120a (Rigaku Oxford Diffraction, 2021)
Empirical absorption correction using spherical harmonics,
implemented in SCALE3 ABSPACK scaling algorithm.

Empirical correction (ABSPACK) includes:
- Absorption correction using spherical harmonics
- Frame scaling
- Detector area scaling
;
_exptl_crystal_colour colorless
_exptl_crystal_density_diffrn 1.739
_exptl_crystal_description needle
_exptl_crystal_F_000 712
_exptl_crystal_size_max 0.060
_exptl_crystal_size_mid 0.015
_exptl_crystal_size_min 0.015
_refine_diff_density_max 0.214
_refine_diff_density_min -0.360
_refine_diff_density_rms 0.057
_refine_ls_extinction_method none
_refine_ls_goodness_of_fit_ref 1.030
_refine_ls_hydrogen_treatment constr
_refine_ls_matrix_type full
_refine_ls_number_parameters 103
_refine_ls_number_reflns 1539
_refine_ls_number_restraints 0
_refine_ls_restrained_S_all 1.030
_refine_ls_R_factor_all 0.0450
_refine_ls_R_factor_gt 0.0299
_refine_ls_shift/su_max 0.000
_refine_ls_shift/su_mean 0.000
_refine_ls_structure_factor_coef Fsqd
_refine_ls_weighting_details 'w=1/[\s^2^(Fo^2^)+(0.0391P)^2^] where P=(Fo^2^+2Fc^2^)/3'
_refine_ls_weighting_scheme calc
_refine_ls_wR_factor_gt 0.0734
_refine_ls_wR_factor_ref 0.0771
_reflns_Friedel_coverage 0.000
_reflns_number_gt 1153
_reflns_number_total 1539
_reflns_threshold_expression >2\s(I)
_cod_data_source_file d5ce00829h2.cif
_cod_data_source_block 4Me_DRY
_cod_original_sg_symbol_H-M 'C 2/c'
_cod_database_code 7251108
_shelx_shelxl_version_number 2019/3
_shelx_space_group_comment
;
The symmetry employed for this shelxl refinement is uniquely defined
by the following loop, which should always be used as a source of
symmetry information in preference to the above space-group names.
They are only intended as comments.
;
_shelx_estimated_absorpt_t_min 0.916
_shelx_estimated_absorpt_t_max 0.978

loop_
_space_group_symop_operation_xyz
'x, y, z'
'-x, y, -z+1/2'
'x+1/2, y+1/2, z'
'-x+1/2, y+1/2, -z+1/2'
'-x, -y, -z'
'x, -y, z-1/2'
'-x+1/2, -y+1/2, -z'
'x+1/2, -y+1/2, z-1/2'

loop_
_atom_site_label
_atom_site_type_symbol
_atom_site_fract_x
_atom_site_fract_y
_atom_site_fract_z
_atom_site_U_iso_or_equiv
_atom_site_adp_type
_atom_site_occupancy
_atom_site_site_symmetry_order
_atom_site_calc_flag
_atom_site_refinement_flags_posn
_atom_site_refinement_flags_adp
_atom_site_refinement_flags_occupancy
_atom_site_disorder_assembly
_atom_site_disorder_group
Ag1 Ag 0.500000 0.500000 0.000000 0.08161(17) Uani 1 2 d S . P . .
N1 N 0.6735(2) 0.43663(9) 0.16675(19) 0.0560(4) Uani 1 1 d . . . . .
C1 C 0.6686(3) 0.37232(12) 0.1516(3) 0.0586(5) Uani 1 1 d . . . . .
H1 H 0.598334 0.354741 0.060771 0.070 Uiso 1 1 calc R U . . .
C2 C 0.7616(3) 0.33017(11) 0.2628(2) 0.0606(5) Uani 1 1 d . . . . .
H2 H 0.756042 0.285430 0.245426 0.073 Uiso 1 1 calc R U . . .
C3 C 0.8627(3) 0.35450(11) 0.3997(2) 0.0565(5) Uani 1 1 d . . . . .
C4 C 0.9640(4) 0.31062(16) 0.5262(3) 0.0862(8) Uani 1 1 d . . . . .
H00A H 1.084828 0.328127 0.571662 0.129 Uiso 1 1 calc R U . . .
H00B H 0.975567 0.267933 0.486717 0.129 Uiso 1 1 calc R U . . .
H00C H 0.896260 0.307758 0.600928 0.129 Uiso 1 1 calc R U . . .
C5 C 0.8681(3) 0.42099(11) 0.4153(2) 0.0636(6) Uani 1 1 d . . . . .
H5 H 0.936220 0.439671 0.505524 0.076 Uiso 1 1 calc R U . . .
C6 C 0.7738(3) 0.46014(11) 0.2990(3) 0.0640(6) Uani 1 1 d . . . . .
H6 H 0.779979 0.505097 0.312930 0.077 Uiso 1 1 calc R U . . .
O1A O 0.4131(11) 0.5930(3) 0.2607(8) 0.120(2) Uani 0.5 1 d . . P A -1
O1B O 0.6454(11) 0.6184(4) 0.1910(8) 0.118(2) Uani 0.5 1 d . . P A -1
O1C O 0.502(3) 0.68956(17) 0.2846(9) 0.120(3) Uani 0.5 1 d . . P A -1
N2 N 0.500000 0.63442(14) 0.250000 0.0732(9) Uani 1 2 d S T P . .

loop_
_atom_site_aniso_label
_atom_site_aniso_U_11
_atom_site_aniso_U_22
_atom_site_aniso_U_33
_atom_site_aniso_U_23
_atom_site_aniso_U_13
_atom_site_aniso_U_12
Ag1 0.0645(2) 0.0977(3) 0.0741(2) 0.03118(14) 0.00415(15) 0.01673(13)
N1 0.0495(10) 0.0622(11) 0.0528(10) 0.0056(8) 0.0078(8) 0.0026(8)
C1 0.0596(13) 0.0671(14) 0.0444(12) -0.0033(10) 0.0062(10) -0.0022(11)
C2 0.0660(14) 0.0549(12) 0.0566(13) 0.0004(10) 0.0093(11) -0.0012(11)
C3 0.0486(11) 0.0670(14) 0.0511(12) 0.0086(9) 0.0087(9) 0.0033(9)
C4 0.0874(19) 0.092(2) 0.0645(16) 0.0230(14) -0.0042(13) 0.0006(15)
C5 0.0572(13) 0.0710(15) 0.0515(12) -0.0056(10) -0.0045(10) -0.0035(10)
C6 0.0614(13) 0.0551(13) 0.0689(14) -0.0013(10) 0.0063(11) 0.0020(10)
O1A 0.143(7) 0.089(4) 0.126(5) 0.015(4) 0.036(5) -0.056(4)
O1B 0.111(5) 0.147(6) 0.100(5) -0.024(4) 0.035(3) -0.004(4)
O1C 0.186(4) 0.0502(18) 0.105(8) -0.010(2) 0.009(9) 0.010(4)
N2 0.116(3) 0.0424(17) 0.0430(15) 0.000 -0.0097(16) 0.000

loop_
_atom_type_symbol
_atom_type_description
_atom_type_scat_dispersion_real
_atom_type_scat_dispersion_imag
_atom_type_scat_source
C C 0.0033 0.0016 'International Tables Vol C Tables 4.2.6.8 and 6.1.1.4'
H H 0.0000 0.0000 'International Tables Vol C Tables 4.2.6.8 and 6.1.1.4'
Ag Ag -0.8971 1.1015 'International Tables Vol C Tables 4.2.6.8 and 6.1.1.4'
N N 0.0061 0.0033 'International Tables Vol C Tables 4.2.6.8 and 6.1.1.4'
O O 0.0106 0.0060 'International Tables Vol C Tables 4.2.6.8 and 6.1.1.4'

loop_
_geom_angle_atom_site_label_1
_geom_angle_atom_site_label_2
_geom_angle_atom_site_label_3
_geom_angle
_geom_angle_site_symmetry_1
_geom_angle_site_symmetry_3
_geom_angle_publ_flag
N1 Ag1 N1 180.0 . 5_665 ?
C1 N1 C6 116.61(19) . . ?
C1 N1 Ag1 122.05(15) . . ?
C6 N1 Ag1 120.81(15) . . ?
N1 C1 C2 123.6(2) . . ?
N1 C1 H1 118.2 . . ?
C2 C1 H1 118.2 . . ?
C3 C2 C1 119.6(2) . . ?
C3 C2 H2 120.2 . . ?
C1 C2 H2 120.2 . . ?
C5 C3 C2 116.74(19) . . ?
C5 C3 C4 121.4(2) . . ?
C2 C3 C4 121.9(2) . . ?
C3 C4 H00A 109.5 . . ?
C3 C4 H00B 109.5 . . ?
H00A C4 H00B 109.5 . . ?
C3 C4 H00C 109.5 . . ?
H00A C4 H00C 109.5 . . ?
H00B C4 H00C 109.5 . . ?
C6 C5 C3 120.5(2) . . ?
C6 C5 H5 119.7 . . ?
C3 C5 H5 119.7 . . ?
N1 C6 C5 122.9(2) . . ?
N1 C6 H6 118.6 . . ?
C5 C6 H6 118.6 . . ?
O1A N2 O1C 133.7(11) . . ?
O1A N2 O1B 113.9(7) . . ?
O1C N2 O1B 112.2(11) . . ?

loop_
_geom_bond_atom_site_label_1
_geom_bond_atom_site_label_2
_geom_bond_distance
_geom_bond_site_symmetry_2
_geom_bond_publ_flag
Ag1 N1 2.1559(17) . ?
Ag1 N1 2.1559(17) 5_665 ?
N1 C1 1.325(3) . ?
N1 C6 1.333(3) . ?
C1 C2 1.375(3) . ?
C1 H1 0.9300 . ?
C2 C3 1.374(3) . ?
C2 H2 0.9300 . ?
C3 C5 1.370(3) . ?
C3 C4 1.502(3) . ?
C4 H00A 0.9600 . ?
C4 H00B 0.9600 . ?
C4 H00C 0.9600 . ?
C5 C6 1.369(3) . ?
C5 H5 0.9300 . ?
C6 H6 0.9300 . ?
O1A N2 1.091(6) . ?
O1B N2 1.383(7) . ?
O1C N2 1.173(5) . ?
